data_7155937
loop_
_publ_author_name
'Wang, Yang'
'Liu, Haixiong'
'Zhang, Xiaofeng'
'Zhang, Zilong'
'Huang, Deguang'

_publ_section_title
;
 Experimental and mechanistic insights into copper(ii)--dioxygen catalyzed
 oxidative N-dealkylation of N-(2-pyridylmethyl)phenylamine and its
 derivatives
;
_journal_name_full 'Org. Biomol. Chem.'
_journal_paper_doi 10.1039/C7OB02192E
_journal_year 2017
_chemical_formula_moiety 'C24 H21 Cu N4 O2, C F3 S O3'
_chemical_formula_sum 'C25 H21 Cu F3 N4 O5 S'
_chemical_formula_weight 610.06
_chemical_name_common '[Cu(DPA-Ph)(PyCOO)](OTf)'
_chemical_name_systematic
; 
 ? 
;
_space_group_IT_number 14
_symmetry_cell_setting monoclinic
_symmetry_space_group_name_Hall '-P 2yn'
_symmetry_space_group_name_H-M 'P 1 21/n 1'
_atom_sites_solution_hydrogens geom
_atom_sites_solution_primary direct
_atom_sites_solution_secondary difmap
_audit_creation_method SHELXL-97
_audit_update_record
;
2017-07-07 deposited with the CCDC.
2017-10-10 downloaded from the CCDC.
;
_cell_angle_alpha 90.00
_cell_angle_beta 100.521(2)
_cell_angle_gamma 90.00
_cell_formula_units_Z 4
_cell_length_a 13.4993(3)
_cell_length_b 8.9437(2)
_cell_length_c 20.9454(5)
_cell_measurement_reflns_used 3776
_cell_measurement_temperature 100(2)
_cell_measurement_theta_max 72.8230
_cell_measurement_theta_min 4.2720
_cell_volume 2486.30(10)
_computing_cell_refinement 'CrysAlisPro, Agilent Technologies'
_computing_data_collection 'CrysAlisPro, Agilent Technologies'
_computing_data_reduction 'CrysAlisPro, Agilent Technologies'
_computing_molecular_graphics 'Bruker SHELXTL'
_computing_publication_material 'Bruker SHELXTL'
_computing_structure_refinement 'SHELXL-97 (Sheldrick, 1997)'
_computing_structure_solution 'SHELXS-97 (Sheldrick, 1990)'
_diffrn_ambient_temperature 100(2)
_diffrn_detector_area_resol_mean 10.5594
_diffrn_measured_fraction_theta_full 0.992
_diffrn_measured_fraction_theta_max 0.992
_diffrn_measurement_device_type 'SuperNova, Dual, Cu at zero, Atlas'
_diffrn_measurement_method '\w scans'
_diffrn_radiation_monochromator Mirror
_diffrn_radiation_source 'SuperNova (Cu) X-ray Source'
_diffrn_radiation_type CuK\a
_diffrn_radiation_wavelength 1.54184
_diffrn_reflns_av_R_equivalents 0.0319
_diffrn_reflns_av_sigmaI/netI 0.0378
_diffrn_reflns_limit_h_max 16
_diffrn_reflns_limit_h_min -16
_diffrn_reflns_limit_k_max 7
_diffrn_reflns_limit_k_min -10
_diffrn_reflns_limit_l_max 22
_diffrn_reflns_limit_l_min -25
_diffrn_reflns_number 9581
_diffrn_reflns_theta_full 70.99
_diffrn_reflns_theta_max 70.99
_diffrn_reflns_theta_min 3.62
_exptl_absorpt_coefficient_mu 2.640
_exptl_absorpt_correction_T_max 1.00000
_exptl_absorpt_correction_T_min 0.77350
_exptl_absorpt_correction_type multi-scan
_exptl_absorpt_process_details
; 
CrysAlisPro, Agilent Technologies,Version 1.171.36.28 
Empirical absorption correction using spherical harmonics, 
implemented in SCALE3 ABSPACK scaling algorithm. 
;
_exptl_crystal_colour blue
_exptl_crystal_density_diffrn 1.630
_exptl_crystal_density_method 'not measured'
_exptl_crystal_description block
_exptl_crystal_F_000 1244
_exptl_crystal_size_max 0.25
_exptl_crystal_size_mid 0.18
_exptl_crystal_size_min 0.15
_refine_diff_density_max 0.892
_refine_diff_density_min -0.324
_refine_diff_density_rms 0.107
_refine_ls_extinction_method none
_refine_ls_goodness_of_fit_ref 1.062
_refine_ls_hydrogen_treatment constr
_refine_ls_matrix_type full
_refine_ls_number_parameters 352
_refine_ls_number_reflns 4745
_refine_ls_number_restraints 0
_refine_ls_restrained_S_all 1.062
_refine_ls_R_factor_all 0.0609
_refine_ls_R_factor_gt 0.0477
_refine_ls_shift/su_max 0.001
_refine_ls_shift/su_mean 0.000
_refine_ls_structure_factor_coef Fsqd
_refine_ls_weighting_details 'calc w=1/[\s^2^(Fo^2^)+(0.0879P)^2^+0.0369P] where P=(Fo^2^+2Fc^2^)/3'
_refine_ls_weighting_scheme calc
_refine_ls_wR_factor_gt 0.1274
_refine_ls_wR_factor_ref 0.1360
_reflns_number_gt 3811
_reflns_number_total 4745
_reflns_threshold_expression >2sigma(I)
_cod_data_source_file c7ob02192e2.cif
_cod_data_source_block full_CCDC3
_cod_original_cell_volume 2486.30(11)
_cod_database_code 7155937

loop_
_symmetry_equiv_pos_as_xyz
'x, y, z'
'-x+1/2, y+1/2, -z+1/2'
'-x, -y, -z'
'x-1/2, -y-1/2, z-1/2'

loop_
_atom_site_label
_atom_site_type_symbol
_atom_site_fract_x
_atom_site_fract_y
_atom_site_fract_z
_atom_site_U_iso_or_equiv
_atom_site_adp_type
_atom_site_occupancy
_atom_site_symmetry_multiplicity
_atom_site_calc_flag
_atom_site_refinement_flags
Cu1 Cu 0.21183(3) -0.01711(5) 0.327622(19) 0.02094(15) Uani 1 1 d .
O1 O 0.15452(14) -0.2480(2) 0.28171(9) 0.0250(4) Uani 1 1 d .
O2 O 0.27346(14) -0.3816(2) 0.24560(9) 0.0234(4) Uani 1 1 d .
O3 O 0.75150(17) 0.7549(3) 0.38329(12) 0.0428(6) Uani 1 1 d .
O4 O 0.84247(18) 0.6846(3) 0.29889(11) 0.0443(6) Uani 1 1 d .
O5 O 0.78918(19) 0.4949(3) 0.36579(15) 0.0491(7) Uani 1 1 d .
N1 N 0.06888(17) 0.0575(3) 0.31836(11) 0.0228(5) Uani 1 1 d .
N2 N 0.22713(17) 0.2081(3) 0.39820(11) 0.0235(5) Uani 1 1 d .
N3 N 0.21297(16) -0.1067(3) 0.41738(11) 0.0231(5) Uani 1 1 d .
N4 N 0.14094(17) -0.5518(3) 0.17279(11) 0.0222(5) Uani 1 1 d .
C1 C -0.0123(2) -0.0258(4) 0.29375(15) 0.0271(6) Uani 1 1 d .
H1A H -0.0027 -0.1277 0.2836 0.033 Uiso 1 1 calc R
C2 C -0.1091(2) 0.0311(4) 0.28265(15) 0.0304(7) Uani 1 1 d .
H2A H -0.1646 -0.0293 0.2636 0.036 Uiso 1 1 calc R
C3 C -0.1238(2) 0.1776(4) 0.29972(15) 0.0325(7) Uani 1 1 d .
H3A H -0.1896 0.2191 0.2932 0.039 Uiso 1 1 calc R
C4 C -0.0404(2) 0.2634(4) 0.32656(15) 0.0313(7) Uani 1 1 d .
H4A H -0.0488 0.3637 0.3395 0.038 Uiso 1 1 calc R
C5 C 0.0550(2) 0.2003(3) 0.33412(14) 0.0259(6) Uani 1 1 d .
C6 C 0.1477(2) 0.2951(3) 0.35730(15) 0.0272(6) Uani 1 1 d .
H6A H 0.1735 0.3345 0.3193 0.033 Uiso 1 1 calc R
H6B H 0.1292 0.3813 0.3824 0.033 Uiso 1 1 calc R
C7 C 0.1967(2) 0.1507(4) 0.45739(14) 0.0281(6) Uani 1 1 d .
H7A H 0.1250 0.1764 0.4560 0.034 Uiso 1 1 calc R
H7B H 0.2365 0.2029 0.4952 0.034 Uiso 1 1 calc R
C8 C 0.2091(2) -0.0156(3) 0.46820(14) 0.0249(6) Uani 1 1 d .
C9 C 0.2111(2) -0.0734(4) 0.53035(15) 0.0318(7) Uani 1 1 d .
H9A H 0.2088 -0.0079 0.5657 0.038 Uiso 1 1 calc R
C10 C 0.2165(2) -0.2245(4) 0.54014(15) 0.0332(7) Uani 1 1 d .
H10A H 0.2176 -0.2647 0.5823 0.040 Uiso 1 1 calc R
C11 C 0.2202(2) -0.3186(4) 0.48799(15) 0.0314(7) Uani 1 1 d .
H11A H 0.2238 -0.4239 0.4937 0.038 Uiso 1 1 calc R
C12 C 0.2186(2) -0.2558(3) 0.42773(14) 0.0262(6) Uani 1 1 d .
H12A H 0.2215 -0.3200 0.3920 0.031 Uiso 1 1 calc R
C13 C 0.3273(2) 0.2671(3) 0.40666(13) 0.0236(6) Uani 1 1 d .
C14 C 0.3525(2) 0.3863(3) 0.36956(14) 0.0267(6) Uani 1 1 d .
H14A H 0.3011 0.4360 0.3401 0.032 Uiso 1 1 calc R
C15 C 0.4516(2) 0.4330(4) 0.37516(16) 0.0306(7) Uani 1 1 d .
H15A H 0.4672 0.5133 0.3490 0.037 Uiso 1 1 calc R
C16 C 0.5279(2) 0.3647(4) 0.41808(16) 0.0347(7) Uani 1 1 d .
H16A H 0.5957 0.3973 0.4219 0.042 Uiso 1 1 calc R
C17 C 0.5031(2) 0.2467(4) 0.45579(16) 0.0370(8) Uani 1 1 d .
H17A H 0.5548 0.1989 0.4857 0.044 Uiso 1 1 calc R
C18 C 0.4046(2) 0.1979(4) 0.45045(15) 0.0304(7) Uani 1 1 d .
H18A H 0.3894 0.1173 0.4766 0.037 Uiso 1 1 calc R
C19 C 0.0777(2) -0.6496(3) 0.13834(14) 0.0257(6) Uani 1 1 d .
H19A H 0.1036 -0.7204 0.1118 0.031 Uiso 1 1 calc R
C20 C -0.0250(2) -0.6508(3) 0.14013(15) 0.0290(6) Uani 1 1 d .
H20A H -0.0683 -0.7222 0.1156 0.035 Uiso 1 1 calc R
C21 C -0.0626(2) -0.5473(4) 0.17790(16) 0.0306(7) Uani 1 1 d .
H21A H -0.1325 -0.5455 0.1794 0.037 Uiso 1 1 calc R
C22 C 0.0029(2) -0.4447(3) 0.21410(15) 0.0271(6) Uani 1 1 d .
H22A H -0.0213 -0.3723 0.2407 0.033 Uiso 1 1 calc R
C23 C 0.1037(2) -0.4515(3) 0.21025(13) 0.0217(6) Uani 1 1 d .
C24 C 0.1822(2) -0.3495(3) 0.24908(13) 0.0213(6) Uani 1 1 d .
C25 C 0.9334(2) 0.6690(4) 0.41650(16) 0.0303(7) Uani 1 1 d .
S1 S 0.81388(5) 0.64812(8) 0.35989(3) 0.02518(18) Uani 1 1 d .
F1 F 0.96166(14) 0.8111(2) 0.42529(10) 0.0392(5) Uani 1 1 d .
F2 F 1.00854(14) 0.5958(3) 0.39627(12) 0.0546(6) Uani 1 1 d .
F3 F 0.92778(15) 0.6145(3) 0.47519(10) 0.0471(5) Uani 1 1 d .

loop_
_atom_site_aniso_label
_atom_site_aniso_U_11
_atom_site_aniso_U_22
_atom_site_aniso_U_33
_atom_site_aniso_U_23
_atom_site_aniso_U_13
_atom_site_aniso_U_12
Cu1 0.0167(2) 0.0244(3) 0.0218(2) 0.00110(16) 0.00358(16) 0.00119(15)
O1 0.0236(10) 0.0260(11) 0.0258(10) -0.0044(8) 0.0050(8) -0.0016(8)
O2 0.0175(9) 0.0279(11) 0.0248(9) -0.0025(8) 0.0034(7) -0.0005(8)
O3 0.0294(11) 0.0571(16) 0.0393(13) -0.0116(12) -0.0006(10) 0.0166(11)
O4 0.0398(13) 0.0634(17) 0.0303(12) -0.0059(12) 0.0080(10) -0.0154(12)
O5 0.0330(13) 0.0344(14) 0.0733(19) 0.0084(12) -0.0082(12) -0.0034(10)
N1 0.0207(11) 0.0240(13) 0.0240(11) -0.0018(10) 0.0046(9) 0.0007(10)
N2 0.0197(11) 0.0259(13) 0.0243(12) -0.0013(10) 0.0024(9) 0.0011(10)
N3 0.0180(11) 0.0271(13) 0.0244(11) 0.0019(10) 0.0045(9) 0.0000(9)
N4 0.0201(11) 0.0238(12) 0.0227(11) 0.0016(9) 0.0045(9) -0.0007(9)
C1 0.0242(14) 0.0294(16) 0.0282(14) -0.0033(12) 0.0062(11) -0.0007(12)
C2 0.0202(14) 0.0386(18) 0.0317(15) -0.0021(13) 0.0029(12) 0.0003(12)
C3 0.0206(14) 0.0443(19) 0.0323(16) -0.0016(14) 0.0038(12) 0.0050(13)
C4 0.0301(15) 0.0320(17) 0.0312(15) -0.0061(13) 0.0042(12) 0.0074(13)
C5 0.0237(14) 0.0267(16) 0.0262(14) -0.0034(12) 0.0019(11) 0.0019(12)
C6 0.0249(14) 0.0256(15) 0.0302(15) -0.0015(12) 0.0023(11) 0.0022(12)
C7 0.0232(14) 0.0366(18) 0.0245(14) -0.0020(12) 0.0047(11) 0.0003(12)
C8 0.0175(13) 0.0335(17) 0.0237(14) -0.0014(12) 0.0036(11) -0.0016(11)
C9 0.0298(15) 0.0414(19) 0.0242(14) 0.0003(13) 0.0050(12) 0.0000(13)
C10 0.0305(15) 0.045(2) 0.0251(14) 0.0078(14) 0.0061(12) -0.0006(14)
C11 0.0231(14) 0.0332(17) 0.0370(17) 0.0064(13) 0.0029(12) -0.0023(12)
C12 0.0185(13) 0.0307(16) 0.0286(14) 0.0018(12) 0.0020(11) -0.0028(11)
C13 0.0230(13) 0.0228(14) 0.0248(13) -0.0054(11) 0.0034(11) -0.0015(11)
C14 0.0279(14) 0.0234(15) 0.0271(14) -0.0019(12) 0.0009(11) 0.0018(12)
C15 0.0322(16) 0.0268(16) 0.0326(16) -0.0014(13) 0.0057(12) -0.0045(13)
C16 0.0251(15) 0.0361(18) 0.0401(17) 0.0005(14) -0.0014(13) -0.0060(13)
C17 0.0282(16) 0.042(2) 0.0362(17) 0.0046(15) -0.0069(13) -0.0021(14)
C18 0.0302(15) 0.0311(17) 0.0274(15) 0.0059(12) -0.0016(12) -0.0019(13)
C19 0.0237(14) 0.0253(15) 0.0283(14) -0.0035(12) 0.0048(11) -0.0019(11)
C20 0.0228(14) 0.0286(16) 0.0350(16) -0.0035(13) 0.0033(12) -0.0064(12)
C21 0.0193(14) 0.0361(18) 0.0364(16) 0.0008(14) 0.0053(12) -0.0028(12)
C22 0.0245(14) 0.0262(15) 0.0311(15) -0.0026(12) 0.0064(12) -0.0022(12)
C23 0.0217(13) 0.0222(14) 0.0209(13) 0.0024(11) 0.0033(10) -0.0003(11)
C24 0.0213(13) 0.0223(14) 0.0203(13) 0.0031(11) 0.0039(10) -0.0008(11)
C25 0.0226(14) 0.0307(17) 0.0380(17) -0.0024(13) 0.0063(12) 0.0041(12)
S1 0.0212(3) 0.0258(4) 0.0280(4) 0.0004(3) 0.0031(3) 0.0026(3)
F1 0.0382(10) 0.0325(11) 0.0436(11) -0.0094(8) -0.0012(8) -0.0017(8)
F2 0.0230(9) 0.0574(14) 0.0817(16) -0.0338(13) 0.0050(10) 0.0057(9)
F3 0.0404(11) 0.0514(13) 0.0441(11) 0.0134(10) -0.0071(9) 0.0048(10)

loop_
_atom_type_symbol
_atom_type_description
_atom_type_scat_dispersion_real
_atom_type_scat_dispersion_imag
_atom_type_scat_source
C C 0.0181 0.0091 'International Tables Vol C Tables 4.2.6.8 and 6.1.1.4'
H H 0.0000 0.0000 'International Tables Vol C Tables 4.2.6.8 and 6.1.1.4'
Cu Cu -1.9646 0.5888 'International Tables Vol C Tables 4.2.6.8 and 6.1.1.4'
F F 0.0727 0.0534 'International Tables Vol C Tables 4.2.6.8 and 6.1.1.4'
N N 0.0311 0.0180 'International Tables Vol C Tables 4.2.6.8 and 6.1.1.4'
O O 0.0492 0.0322 'International Tables Vol C Tables 4.2.6.8 and 6.1.1.4'
S S 0.3331 0.5567 'International Tables Vol C Tables 4.2.6.8 and 6.1.1.4'

loop_
_geom_angle_atom_site_label_1
_geom_angle_atom_site_label_2
_geom_angle_atom_site_label_3
_geom_angle
_geom_angle_site_symmetry_1
_geom_angle_site_symmetry_3
O2 Cu1 N4 81.56(9) 2 2
O2 Cu1 N1 87.29(9) 2 .
N4 Cu1 N1 168.04(10) 2 .
O2 Cu1 N3 164.28(9) 2 .
N4 Cu1 N3 95.85(9) 2 .
N1 Cu1 N3 93.72(9) . .
O2 Cu1 O1 106.92(8) 2 .
N4 Cu1 O1 96.56(8) 2 .
N1 Cu1 O1 90.79(8) . .
N3 Cu1 O1 88.76(9) . .
C24 O1 Cu1 139.72(18) . .
C24 O2 Cu1 114.36(17) . 2_545
C5 N1 C1 118.7(2) . .
C5 N1 Cu1 117.74(19) . .
C1 N1 Cu1 123.4(2) . .
C13 N2 C6 116.7(2) . .
C13 N2 C7 115.3(2) . .
C6 N2 C7 113.0(2) . .
C8 N3 C12 118.6(3) . .
C8 N3 Cu1 119.6(2) . .
C12 N3 Cu1 121.8(2) . .
C19 N4 C23 118.7(2) . .
C19 N4 Cu1 129.2(2) . 2_545
C23 N4 Cu1 111.92(18) . 2_545
N1 C1 C2 122.6(3) . .
N1 C1 H1A 118.7 . .
C2 C1 H1A 118.7 . .
C3 C2 C1 118.8(3) . .
C3 C2 H2A 120.6 . .
C1 C2 H2A 120.6 . .
C2 C3 C4 118.9(3) . .
C2 C3 H3A 120.5 . .
C4 C3 H3A 120.5 . .
C5 C4 C3 119.1(3) . .
C5 C4 H4A 120.4 . .
C3 C4 H4A 120.4 . .
N1 C5 C4 121.8(3) . .
N1 C5 C6 117.9(2) . .
C4 C5 C6 120.3(3) . .
N2 C6 C5 111.3(2) . .
N2 C6 H6A 109.4 . .
C5 C6 H6A 109.4 . .
N2 C6 H6B 109.4 . .
C5 C6 H6B 109.4 . .
H6A C6 H6B 108.0 . .
N2 C7 C8 115.5(2) . .
N2 C7 H7A 108.4 . .
C8 C7 H7A 108.4 . .
N2 C7 H7B 108.4 . .
C8 C7 H7B 108.4 . .
H7A C7 H7B 107.5 . .
N3 C8 C9 121.0(3) . .
N3 C8 C7 119.8(3) . .
C9 C8 C7 119.2(3) . .
C10 C9 C8 119.8(3) . .
C10 C9 H9A 120.1 . .
C8 C9 H9A 120.1 . .
C9 C10 C11 119.3(3) . .
C9 C10 H10A 120.3 . .
C11 C10 H10A 120.3 . .
C12 C11 C10 118.5(3) . .
C12 C11 H11A 120.7 . .
C10 C11 H11A 120.7 . .
N3 C12 C11 122.7(3) . .
N3 C12 H12A 118.6 . .
C11 C12 H12A 118.6 . .
C14 C13 C18 118.2(3) . .
C14 C13 N2 122.2(3) . .
C18 C13 N2 119.5(3) . .
C15 C14 C13 120.8(3) . .
C15 C14 H14A 119.6 . .
C13 C14 H14A 119.6 . .
C16 C15 C14 121.1(3) . .
C16 C15 H15A 119.5 . .
C14 C15 H15A 119.5 . .
C15 C16 C17 118.4(3) . .
C15 C16 H16A 120.8 . .
C17 C16 H16A 120.8 . .
C18 C17 C16 121.3(3) . .
C18 C17 H17A 119.4 . .
C16 C17 H17A 119.4 . .
C17 C18 C13 120.2(3) . .
C17 C18 H18A 119.9 . .
C13 C18 H18A 119.9 . .
N4 C19 C20 122.0(3) . .
N4 C19 H19A 119.0 . .
C20 C19 H19A 119.0 . .
C21 C20 C19 119.0(3) . .
C21 C20 H20A 120.5 . .
C19 C20 H20A 120.5 . .
C20 C21 C22 119.4(3) . .
C20 C21 H21A 120.3 . .
C22 C21 H21A 120.3 . .
C23 C22 C21 118.2(3) . .
C23 C22 H22A 120.9 . .
C21 C22 H22A 120.9 . .
N4 C23 C22 122.7(3) . .
N4 C23 C24 114.4(2) . .
C22 C23 C24 122.9(3) . .
O1 C24 O2 126.0(3) . .
O1 C24 C23 119.1(2) . .
O2 C24 C23 114.9(2) . .
F1 C25 F3 106.5(3) . .
F1 C25 F2 107.2(3) . .
F3 C25 F2 106.6(3) . .
F1 C25 S1 112.6(2) . .
F3 C25 S1 111.6(2) . .
F2 C25 S1 112.0(2) . .
O3 S1 O5 117.11(17) . .
O3 S1 O4 115.25(17) . .
O5 S1 O4 113.67(18) . .
O3 S1 C25 102.48(14) . .
O5 S1 C25 103.62(15) . .
O4 S1 C25 101.82(14) . .

loop_
_geom_bond_atom_site_label_1
_geom_bond_atom_site_label_2
_geom_bond_distance
_geom_bond_site_symmetry_2
Cu1 O2 1.993(2) 2
Cu1 N4 2.013(2) 2
Cu1 N1 2.018(2) .
Cu1 N3 2.041(2) .
Cu1 O1 2.348(2) .
O1 C24 1.235(3) .
O2 C24 1.280(3) .
O2 Cu1 1.993(2) 2_545
O3 S1 1.419(2) .
O4 S1 1.438(2) .
O5 S1 1.421(3) .
N1 C5 1.341(4) .
N1 C1 1.348(4) .
N2 C13 1.432(3) .
N2 C6 1.467(4) .
N2 C7 1.468(4) .
N3 C8 1.349(4) .
N3 C12 1.350(4) .
N4 C19 1.337(4) .
N4 C23 1.349(4) .
N4 Cu1 2.013(2) 2_545
C1 C2 1.382(4) .
C1 H1A 0.9500 .
C2 C3 1.381(5) .
C2 H2A 0.9500 .
C3 C4 1.393(4) .
C3 H3A 0.9500 .
C4 C5 1.389(4) .
C4 H4A 0.9500 .
C5 C6 1.516(4) .
C6 H6A 0.9900 .
C6 H6B 0.9900 .
C7 C8 1.509(4) .
C7 H7A 0.9900 .
C7 H7B 0.9900 .
C8 C9 1.396(4) .
C9 C10 1.367(5) .
C9 H9A 0.9500 .
C10 C11 1.387(5) .
C10 H10A 0.9500 .
C11 C12 1.378(4) .
C11 H11A 0.9500 .
C12 H12A 0.9500 .
C13 C14 1.398(4) .
C13 C18 1.401(4) .
C14 C15 1.385(4) .
C14 H14A 0.9500 .
C15 C16 1.380(4) .
C15 H15A 0.9500 .
C16 C17 1.395(5) .
C16 H16A 0.9500 .
C17 C18 1.384(4) .
C17 H17A 0.9500 .
C18 H18A 0.9500 .
C19 C20 1.393(4) .
C19 H19A 0.9500 .
C20 C21 1.374(4) .
C20 H20A 0.9500 .
C21 C22 1.398(4) .
C21 H21A 0.9500 .
C22 C23 1.378(4) .
C22 H22A 0.9500 .
C23 C24 1.517(4) .
C25 F1 1.330(4) .
C25 F3 1.337(4) .
C25 F2 1.340(3) .
C25 S1 1.829(3) .

loop_
_geom_torsion_atom_site_label_1
_geom_torsion_atom_site_label_2
_geom_torsion_atom_site_label_3
_geom_torsion_atom_site_label_4
_geom_torsion
_geom_torsion_site_symmetry_1
O2 Cu1 O1 C24 62.7(3) 2
N4 Cu1 O1 C24 -20.4(3) 2
N1 Cu1 O1 C24 150.1(3) .
N3 Cu1 O1 C24 -116.2(3) .
O2 Cu1 N1 C5 -68.1(2) 2
N4 Cu1 N1 C5 -46.9(6) 2
N3 Cu1 N1 C5 96.2(2) .
O1 Cu1 N1 C5 -175.0(2) .
O2 Cu1 N1 C1 107.9(2) 2
N4 Cu1 N1 C1 129.1(4) 2
N3 Cu1 N1 C1 -87.8(2) .
O1 Cu1 N1 C1 1.0(2) .
O2 Cu1 N3 C8 25.6(4) 2
N4 Cu1 N3 C8 105.2(2) 2
N1 Cu1 N3 C8 -67.6(2) .
O1 Cu1 N3 C8 -158.3(2) .
O2 Cu1 N3 C12 -153.7(3) 2
N4 Cu1 N3 C12 -74.1(2) 2
N1 Cu1 N3 C12 113.1(2) .
O1 Cu1 N3 C12 22.3(2) .
C5 N1 C1 C2 1.6(4) .
Cu1 N1 C1 C2 -174.4(2) .
N1 C1 C2 C3 -2.5(5) .
C1 C2 C3 C4 1.0(5) .
C2 C3 C4 C5 1.3(5) .
C1 N1 C5 C4 0.9(4) .
Cu1 N1 C5 C4 177.1(2) .
C1 N1 C5 C6 -175.8(3) .
Cu1 N1 C5 C6 0.4(3) .
C3 C4 C5 N1 -2.3(5) .
C3 C4 C5 C6 174.3(3) .
C13 N2 C6 C5 161.2(2) .
C7 N2 C6 C5 -61.5(3) .
N1 C5 C6 N2 -37.8(4) .
C4 C5 C6 N2 145.4(3) .
C13 N2 C7 C8 -95.8(3) .
C6 N2 C7 C8 126.2(3) .
C12 N3 C8 C9 0.2(4) .
Cu1 N3 C8 C9 -179.2(2) .
C12 N3 C8 C7 -176.4(2) .
Cu1 N3 C8 C7 4.3(3) .
N2 C7 C8 N3 -22.2(4) .
N2 C7 C8 C9 161.2(3) .
N3 C8 C9 C10 -0.4(5) .
C7 C8 C9 C10 176.2(3) .
C8 C9 C10 C11 0.2(5) .
C9 C10 C11 C12 0.1(4) .
C8 N3 C12 C11 0.2(4) .
Cu1 N3 C12 C11 179.5(2) .
C10 C11 C12 N3 -0.3(4) .
C6 N2 C13 C14 -10.8(4) .
C7 N2 C13 C14 -147.2(3) .
C6 N2 C13 C18 173.4(3) .
C7 N2 C13 C18 37.0(4) .
C18 C13 C14 C15 1.1(4) .
N2 C13 C14 C15 -174.7(3) .
C13 C14 C15 C16 -0.9(5) .
C14 C15 C16 C17 0.2(5) .
C15 C16 C17 C18 0.3(5) .
C16 C17 C18 C13 -0.1(5) .
C14 C13 C18 C17 -0.6(5) .
N2 C13 C18 C17 175.3(3) .
C23 N4 C19 C20 -0.1(4) .
Cu1 N4 C19 C20 -174.3(2) 2_545
N4 C19 C20 C21 0.7(5) .
C19 C20 C21 C22 -0.8(5) .
C20 C21 C22 C23 0.2(5) .
C19 N4 C23 C22 -0.5(4) .
Cu1 N4 C23 C22 174.6(2) 2_545
C19 N4 C23 C24 177.9(2) .
Cu1 N4 C23 C24 -6.9(3) 2_545
C21 C22 C23 N4 0.5(4) .
C21 C22 C23 C24 -177.8(3) .
Cu1 O1 C24 O2 24.2(5) .
Cu1 O1 C24 C23 -157.70(19) .
Cu1 O2 C24 O1 -165.5(2) 2_545
Cu1 O2 C24 C23 16.3(3) 2_545
N4 C23 C24 O1 175.6(2) .
C22 C23 C24 O1 -6.0(4) .
N4 C23 C24 O2 -6.1(3) .
C22 C23 C24 O2 172.3(3) .
F1 C25 S1 O3 -48.2(3) .
F3 C25 S1 O3 71.5(3) .
F2 C25 S1 O3 -169.1(2) .
F1 C25 S1 O5 -170.5(2) .
F3 C25 S1 O5 -50.8(3) .
F2 C25 S1 O5 68.6(3) .
F1 C25 S1 O4 71.3(3) .
F3 C25 S1 O4 -169.0(2) .
F2 C25 S1 O4 -49.6(3) .
